data_8100446
loop_
_publ_author_name
'Zhu, Hai-Liang'
'Shao, Si-Chang'
'Ma, Ji-Long'
'Qiu, Xiao-Yang'
'Yang, Song'
'Sun, Lin'

_publ_section_title
;
Crystal structure of diethylenetriaminesilver(I) perchlorate, 
Ag(C~4~H~13~N~3~)(ClO~4~)
;
_journal_issue 4
_journal_name_full 'Zeitschrift f\"ur Kristallographie - New Crystal Structures'
_journal_page_first 499
_journal_page_last 500
_journal_volume 218
_journal_year 2003
_chemical_formula_moiety 'C4 H13 Ag N3, Cl O4'
_chemical_formula_structural 'Ag(C4 H13 N3) (Cl O4)'
_chemical_formula_sum 'C4 H13 Ag Cl N3 O4'
_chemical_formula_weight 310.49
_space_group_IT_number 56
_symmetry_cell_setting orthorhombic
_symmetry_space_group_name_Hall '-P 2ab 2ac'
_symmetry_space_group_name_H-M 'P c c n'
_cell_angle_alpha 90.00
_cell_angle_beta 90.00
_cell_angle_gamma 90.00
_cell_formula_units_Z 8
_cell_length_a 17.730(7)
_cell_length_b 7.162(3)
_cell_length_c 15.891(7)
_cell_measurement_temperature 298(2)
_cell_volume 2017.7(14)
_diffrn_ambient_temperature 298(2)
_exptl_crystal_density_diffrn 2.044
_cod_depositor_comments
;
The following automatic conversions were performed:
'_symmetry_cell_setting' value 'Orthorhombic' changed to 'orthorhombic'
according to '/home/saulius/struct/CIF-dictionaries/cif_core.dic'
dictionary named 'cif_core.dic' version 2.4.1 from 2010-06-29.

Automatic conversion script
Id: cif_fix_enum 1527 2010-12-29 10:47:43Z saulius 
;
_cod_original_formula_sum 'C4 H13 Ag1 Cl1 N3 O4'
_cod_database_code 8100446

loop_
_symmetry_equiv_pos_as_xyz
'x, y, z'
'-x+1/2, -y+1/2, z'
'-x, y+1/2, -z+1/2'
'x+1/2, -y, -z+1/2'
'-x, -y, -z'
'x-1/2, y-1/2, -z'
'x, -y-1/2, z-1/2'
'-x-1/2, y, z-1/2'

loop_
_atom_site_label
_atom_site_type_symbol
_atom_site_fract_x
_atom_site_fract_y
_atom_site_fract_z
_atom_site_U_iso_or_equiv
_atom_site_adp_type
_atom_site_occupancy
_atom_site_symmetry_multiplicity
_atom_site_Wyckoff_symbol
_atom_site_calc_flag
_atom_site_refinement_flags
_atom_site_disorder_assembly
_atom_site_disorder_group
Ag1 Ag 0.73904(4) 0.03986(11) 0.36349(5) 0.0733(4) Uani 1 8 e d . . .
Cl1 Cl 0.63414(13) 0.5440(4) 0.09320(15) 0.0643(6) Uani 1 8 e d . . .
N1 N 0.6961(4) -0.0157(12) 0.2360(5) 0.090(3) Uani 1 8 e d . . .
H1A H 0.7275 0.0357 0.1980 0.108 Uiso 1 8 e calc R . .
H1B H 0.6953 -0.1398 0.2271 0.108 Uiso 1 8 e calc R . .
N2 N 0.6013(3) 0.1380(11) 0.3706(4) 0.0530(18) Uani 1 8 e d . . .
N3 N 0.6791(3) 0.4491(10) 0.4645(4) 0.0596(19) Uani 1 8 e d . . .
H3C H 0.6895 0.3471 0.4955 0.072 Uiso 1 8 e calc R . .
H3D H 0.6872 0.5489 0.4977 0.072 Uiso 1 8 e calc R . .
O1 O 0.6279(4) 0.6000(9) 0.1777(4) 0.093(2) Uani 1 8 e d . . .
O2 O 0.6858(4) 0.3958(10) 0.0863(4) 0.093(2) Uani 1 8 e d . . .
O3 O 0.6579(8) 0.6789(14) 0.0424(7) 0.253(8) Uani 1 8 e d . . .
O4 O 0.5676(5) 0.477(2) 0.0692(6) 0.207(7) Uani 1 8 e d . . .
C1 C 0.6211(5) 0.0589(13) 0.2240(5) 0.073(3) Uani 1 8 e d . . .
H1C H 0.5977 -0.0024 0.1763 0.087 Uiso 1 8 e calc R . .
H1D H 0.6246 0.1911 0.2114 0.087 Uiso 1 8 e calc R . .
C2 C 0.5737(5) 0.0327(14) 0.2984(6) 0.076(3) Uani 1 8 e d . . .
H2A H 0.5227 0.0721 0.2855 0.092 Uiso 1 8 e calc R . .
H2B H 0.5723 -0.0990 0.3126 0.092 Uiso 1 8 e calc R . .
C3 C 0.5814(5) 0.3347(14) 0.3662(5) 0.063(2) Uani 1 8 e d . . .
H3A H 0.5278 0.3450 0.3548 0.075 Uiso 1 8 e calc R . .
H3B H 0.6081 0.3908 0.3194 0.075 Uiso 1 8 e calc R . .
C4 C 0.5993(4) 0.4445(14) 0.4454(6) 0.068(3) Uani 1 8 e d . . .
H4A H 0.5811 0.5714 0.4387 0.082 Uiso 1 8 e calc R . .
H4B H 0.5725 0.3892 0.4925 0.082 Uiso 1 8 e calc R . .
H1 H 0.571(3) 0.080(8) 0.420(4) 0.030(19) Uiso 1 8 e d . . .

loop_
_atom_site_aniso_label
_atom_site_aniso_U_11
_atom_site_aniso_U_22
_atom_site_aniso_U_33
_atom_site_aniso_U_23
_atom_site_aniso_U_13
_atom_site_aniso_U_12
Ag1 0.0615(5) 0.0741(6) 0.0844(6) -0.0022(4) -0.0149(4) -0.0079(4)
Cl1 0.0637(15) 0.0727(15) 0.0565(16) 0.0034(14) -0.0004(12) 0.0097(13)
N1 0.050(5) 0.139(8) 0.082(6) -0.058(5) 0.007(4) -0.016(5)
N2 0.045(4) 0.066(5) 0.048(5) 0.003(4) 0.008(4) 0.011(4)
N3 0.047(4) 0.080(5) 0.052(4) -0.003(4) 0.000(3) 0.018(4)
O1 0.088(5) 0.119(7) 0.071(5) -0.036(4) 0.004(4) 0.005(4)
O2 0.087(5) 0.109(6) 0.083(5) -0.007(4) 0.004(4) 0.029(4)
O3 0.48(2) 0.084(7) 0.194(11) 0.072(8) 0.145(13) 0.045(10)
O4 0.080(6) 0.43(2) 0.109(7) -0.126(10) -0.037(5) 0.057(8)
C1 0.079(7) 0.093(8) 0.046(6) -0.008(5) 0.000(5) -0.016(6)
C2 0.045(5) 0.119(8) 0.065(7) -0.014(6) -0.003(5) -0.005(5)
C3 0.053(5) 0.067(7) 0.068(6) 0.002(5) -0.001(5) 0.010(5)
C4 0.051(6) 0.088(7) 0.065(6) -0.005(6) 0.010(5) 0.016(5)

loop_
_geom_bond_atom_site_label_1
_geom_bond_atom_site_label_2
_geom_bond_distance
_geom_bond_site_symmetry_2
_geom_bond_publ_flag
Ag1 N3 2.166(6) 2_655 ?
Ag1 N1 2.200(7) . ?
Ag1 N2 2.543(6) . ?
Ag1 Ag1 3.035(2) 2_655 ?
Cl1 O3 1.328(9) . ?
Cl1 O4 1.329(9) . ?
Cl1 O1 1.406(7) . ?
Cl1 O2 1.407(6) . ?
N1 C1 1.445(11) . ?
N2 C3 1.454(12) . ?
N2 C2 1.458(10) . ?
N3 C4 1.447(9) . ?
N3 Ag1 2.166(6) 2_655 ?
C1 C2 1.462(11) . ?
C3 C4 1.517(11) . ?
